data_4317763
loop_
_publ_author_name
'Robert Bender'
'Pierre Braunstein'
'Salah-Eddine Bouaoud'
'Djamil Rouag'
'Pierre D. Harvey'
'St\'ephane Golhen'
'Lahc\`ene Ouahab'

_publ_section_title
;
 Bonding Behavior of Co(CO)3L (L = CO, PPh3) Building Blocks in
 Platinum-Cobalt Carbonyl Clusters
;
_journal_name_full 'Inorganic Chemistry'
_journal_page_first 1739
_journal_page_last 1746
_journal_paper_doi 10.1021/ic010739p
_journal_volume 41
_journal_year 2002
_chemical_formula_sum 'C66 H56 Co O4 P3 Pt2'
_chemical_formula_weight 1455.13
_chemical_name_systematic
;
   ?
;
_space_group_IT_number 2
_symmetry_cell_setting triclinic
_symmetry_space_group_name_Hall '-P 1'
_symmetry_space_group_name_H-M 'P -1'
_atom_sites_solution_hydrogens geom
_atom_sites_solution_primary direct
_atom_sites_solution_secondary difmap
_audit_creation_method SHELXL-97
_cell_angle_alpha 106.654(4)
_cell_angle_beta 95.844(3)
_cell_angle_gamma 92.983(4)
_cell_formula_units_Z 2
_cell_length_a 11.791(4)
_cell_length_b 13.471(6)
_cell_length_c 18.887(9)
_cell_measurement_reflns_used 25
_cell_measurement_temperature 233(2)
_cell_measurement_theta_max 10.89
_cell_measurement_theta_min 4.98
_cell_volume 2849(2)
_computing_cell_refinement 'Enraf-Nonius CAD4'
_computing_data_collection 'Enraf-Nonius CAD4'
_computing_data_reduction MolEN
_computing_molecular_graphics ORTEPIII
_computing_structure_refinement 'SHELXL-97 (Sheldrick, 1997)'
_computing_structure_solution 'SHELXS-97 (Sheldrick, 1990)'
_diffrn_ambient_temperature 233(2)
_diffrn_measured_fraction_theta_full 0.998
_diffrn_measured_fraction_theta_max 0.998
_diffrn_measurement_device_type 'Nonius CAD4'
_diffrn_measurement_method q\2q
_diffrn_radiation_monochromator graphite
_diffrn_radiation_source 'fine-focus sealed tube'
_diffrn_radiation_type MoK\a
_diffrn_radiation_wavelength 0.71073
_diffrn_reflns_av_R_equivalents 0.0361
_diffrn_reflns_av_sigmaI/netI 0.0714
_diffrn_reflns_limit_h_max 14
_diffrn_reflns_limit_h_min 0
_diffrn_reflns_limit_k_max 15
_diffrn_reflns_limit_k_min -16
_diffrn_reflns_limit_l_max 22
_diffrn_reflns_limit_l_min -22
_diffrn_reflns_number 10562
_diffrn_reflns_theta_full 25.02
_diffrn_reflns_theta_max 25.02
_diffrn_reflns_theta_min 1.13
_diffrn_standards_interval_count 250
_diffrn_standards_number 3
_exptl_absorpt_coefficient_mu 5.319
_exptl_absorpt_correction_T_max 99.8180
_exptl_absorpt_correction_T_min 85.0012
_exptl_absorpt_correction_type psi-scan
_exptl_crystal_colour green
_exptl_crystal_density_diffrn 1.696
_exptl_crystal_density_method 'not measured'
_exptl_crystal_description block
_exptl_crystal_F_000 1424
_exptl_crystal_size_max 0.37
_exptl_crystal_size_mid 0.20
_exptl_crystal_size_min 0.125
_refine_diff_density_max 1.499
_refine_diff_density_min -2.007
_refine_diff_density_rms 0.182
_refine_ls_extinction_method none
_refine_ls_goodness_of_fit_ref 1.021
_refine_ls_hydrogen_treatment mixed
_refine_ls_matrix_type full
_refine_ls_number_parameters 685
_refine_ls_number_reflns 10028
_refine_ls_number_restraints 0
_refine_ls_restrained_S_all 1.021
_refine_ls_R_factor_all 0.0947
_refine_ls_R_factor_gt 0.0444
_refine_ls_shift/su_max 0.001
_refine_ls_shift/su_mean 0.000
_refine_ls_structure_factor_coef Fsqd
_refine_ls_weighting_details 'w=1/[\s^2^(Fo^2^)+(0.0688P)^2^+0.0000P] where P=(Fo^2^+2Fc^2^)/3'
_refine_ls_weighting_scheme calc
_refine_ls_wR_factor_gt 0.1040
_refine_ls_wR_factor_ref 0.1192
_reflns_number_gt 6804
_reflns_number_total 10028
_reflns_threshold_expression >2sigma(I)
_cod_data_source_file ic010739p.cif
_cod_data_source_block CoPt2
_cod_depositor_comments
;
The following automatic conversions were performed:

'_symmetry_cell_setting' value 'Triclinic' changed to 'triclinic'
according to the built-in table from CIF Core dictionary named
'cif_core.dic' version 2.4.1 from 2010-06-29.

Automatic conversion script
Id: cif_fix_values 1646 2011-03-28 12:23:43Z adriana 

The following automatic conversions were performed:

'_refine_ls_weighting_scheme' value 'calc
w=1/[\s^2^(Fo^2^)+(0.0688P)^2^+0.0000P] where P=(Fo^2^+2Fc^2^)/3' was
changed to 'calc'. New tag '_refine_ls_weighting_details' was
created. The value of the new tag was set to
'w=1/[\s^2^(Fo^2^)+(0.0688P)^2^+0.0000P] where P=(Fo^2^+2Fc^2^)/3'.

Automatic conversion script
Id: cif_fix_values 3143 2015-03-26 13:38:13Z robertas 
;
_cod_database_code 4317763

loop_
_symmetry_equiv_pos_as_xyz
'x, y, z'
'-x, -y, -z'

loop_
_atom_site_label
_atom_site_type_symbol
_atom_site_fract_x
_atom_site_fract_y
_atom_site_fract_z
_atom_site_U_iso_or_equiv
_atom_site_adp_type
_atom_site_occupancy
_atom_site_calc_flag
_atom_site_refinement_flags
_atom_site_disorder_assembly
_atom_site_disorder_group
Pt1 Pt 0.30359(3) 0.25290(3) 0.330107(19) 0.02768(11) Uani 1 d . . .
Pt2 Pt 0.38642(3) 0.30592(3) 0.21923(2) 0.03026(12) Uani 1 d . . .
Co Co 0.43750(12) 0.13904(10) 0.25124(7) 0.0372(3) Uani 1 d . . .
P1 P 0.2193(2) 0.24654(19) 0.43065(13) 0.0302(5) Uani 1 d . . .
P2 P 0.2416(2) 0.37745(18) 0.28027(13) 0.0294(5) Uani 1 d . . .
P3 P 0.4303(2) 0.3815(2) 0.13230(14) 0.0335(6) Uani 1 d . . .
C1 C 0.4531(8) 0.1870(7) 0.3546(6) 0.037(2) Uani 1 d . . .
O1 O 0.5107(6) 0.1927(7) 0.4087(4) 0.058(2) Uani 1 d . . .
C2 C 0.5349(8) 0.2252(8) 0.2183(6) 0.042(3) Uani 1 d . . .
O2 O 0.6263(7) 0.2359(6) 0.2046(5) 0.063(2) Uani 1 d . . .
C3 C 0.5226(11) 0.0352(9) 0.2472(6) 0.055(3) Uani 1 d . . .
O3 O 0.5774(9) -0.0318(7) 0.2468(6) 0.087(3) Uani 1 d . . .
C4 C 0.3058(12) 0.0799(8) 0.1921(7) 0.054(3) Uani 1 d . . .
O4 O 0.2232(9) 0.0432(8) 0.1543(6) 0.087(3) Uani 1 d . . .
C5 C 0.2359(8) 0.3717(7) 0.5027(5) 0.031(2) Uani 1 d . . .
C6 C 0.1462(9) 0.4153(9) 0.5385(6) 0.047(3) Uani 1 d . . .
H6 H 0.0732 0.3809 0.5264 0.056 Uiso 1 calc R . .
C7 C 0.1658(10) 0.5116(9) 0.5933(6) 0.051(3) Uani 1 d . . .
H7 H 0.1058 0.5415 0.6177 0.062 Uiso 1 calc R . .
C8 C 0.2746(12) 0.5626(9) 0.6112(6) 0.057(3) Uani 1 d . . .
H8 H 0.2879 0.6268 0.6474 0.069 Uiso 1 calc R . .
C9 C 0.3622(10) 0.5179(8) 0.5753(6) 0.045(3) Uani 1 d . . .
H9 H 0.4356 0.5514 0.5879 0.054 Uiso 1 calc R . .
C10 C 0.3434(9) 0.4244(8) 0.5209(6) 0.041(2) Uani 1 d . . .
H10 H 0.4037 0.3960 0.4960 0.049 Uiso 1 calc R . .
C11 C 0.2774(8) 0.1588(7) 0.4791(5) 0.034(2) Uani 1 d . . .
C12 C 0.3134(8) 0.1851(8) 0.5539(6) 0.041(2) Uani 1 d . . .
H12 H 0.3066 0.2521 0.5838 0.050 Uiso 1 calc R . .
C13 C 0.3603(9) 0.1127(9) 0.5856(7) 0.053(3) Uani 1 d . . .
H13 H 0.3844 0.1315 0.6364 0.063 Uiso 1 calc R . .
C14 C 0.3706(10) 0.0156(9) 0.5430(8) 0.059(3) Uani 1 d . . .
H14 H 0.4021 -0.0322 0.5647 0.070 Uiso 1 calc R . .
C15 C 0.3356(10) -0.0140(9) 0.4681(7) 0.055(3) Uani 1 d . . .
H15 H 0.3431 -0.0814 0.4391 0.066 Uiso 1 calc R . .
C16 C 0.2897(9) 0.0563(8) 0.4365(6) 0.050(3) Uani 1 d . . .
H16 H 0.2659 0.0360 0.3856 0.059 Uiso 1 calc R . .
C17 C 0.0666(8) 0.2059(7) 0.4147(5) 0.035(2) Uani 1 d . . .
C18 C 0.0154(9) 0.1546(8) 0.4587(6) 0.045(3) Uani 1 d . . .
H18 H 0.0593 0.1415 0.4982 0.054 Uiso 1 calc R . .
C19 C -0.0980(10) 0.1232(9) 0.4448(7) 0.056(3) Uani 1 d . . .
H19 H -0.1301 0.0871 0.4741 0.067 Uiso 1 calc R . .
C20 C -0.1660(10) 0.1438(9) 0.3881(7) 0.059(3) Uani 1 d . . .
H20 H -0.2444 0.1254 0.3804 0.071 Uiso 1 calc R . .
C21 C -0.1151(9) 0.1924(10) 0.3431(7) 0.058(3) Uani 1 d . . .
H21 H -0.1583 0.2025 0.3021 0.070 Uiso 1 calc R . .
C22 C -0.0013(9) 0.2257(9) 0.3584(6) 0.052(3) Uani 1 d . . .
H22 H 0.0305 0.2629 0.3296 0.062 Uiso 1 calc R . .
C23 C 0.0969(8) 0.3706(7) 0.2326(5) 0.037(2) Uani 1 d . . .
C24 C 0.0376(9) 0.4531(9) 0.2346(6) 0.046(3) Uani 1 d . . .
H24 H 0.0710 0.5192 0.2608 0.056 Uiso 1 calc R . .
C25 C -0.0732(11) 0.4420(14) 0.1984(7) 0.071(4) Uani 1 d . . .
H25 H -0.1134 0.5001 0.2000 0.086 Uiso 1 calc R . .
C26 C -0.1210(12) 0.3468(15) 0.1611(9) 0.082(5) Uani 1 d . . .
H26 H -0.1955 0.3386 0.1375 0.098 Uiso 1 calc R . .
C27 C -0.0616(15) 0.2615(15) 0.1573(8) 0.100(6) Uani 1 d . . .
H27 H -0.0960 0.1958 0.1307 0.120 Uiso 1 calc R . .
C28 C 0.0469(10) 0.2712(10) 0.1918(7) 0.065(4) Uani 1 d . . .
H28 H 0.0874 0.2129 0.1885 0.078 Uiso 1 calc R . .
C29 C 0.2645(8) 0.5076(7) 0.3446(5) 0.036(2) Uani 1 d . . .
C30 C 0.1908(9) 0.5413(7) 0.3966(5) 0.040(2) Uani 1 d . . .
H30 H 0.1258 0.4986 0.3958 0.048 Uiso 1 calc R . .
C31 C 0.2103(11) 0.6349(9) 0.4490(6) 0.053(3) Uani 1 d . . .
H31 H 0.1581 0.6568 0.4828 0.064 Uiso 1 calc R . .
C32 C 0.3060(10) 0.6965(9) 0.4519(7) 0.056(3) Uani 1 d . . .
H32 H 0.3202 0.7606 0.4882 0.067 Uiso 1 calc R . .
C33 C 0.3809(10) 0.6651(9) 0.4023(7) 0.062(3) Uani 1 d . . .
H33 H 0.4474 0.7072 0.4052 0.074 Uiso 1 calc R . .
C34 C 0.3599(9) 0.5711(8) 0.3472(7) 0.052(3) Uani 1 d . . .
H34 H 0.4105 0.5511 0.3121 0.063 Uiso 1 calc R . .
C35 C 0.5249(8) 0.5028(7) 0.1699(5) 0.035(2) Uani 1 d . . .
C36 C 0.6119(9) 0.5057(8) 0.2251(6) 0.046(3) Uani 1 d . . .
H36 H 0.6230 0.4476 0.2414 0.055 Uiso 1 calc R . .
C37 C 0.6829(10) 0.5971(9) 0.2562(6) 0.057(3) Uani 1 d . . .
H37 H 0.7406 0.6005 0.2945 0.069 Uiso 1 calc R . .
C38 C 0.6689(10) 0.6815(9) 0.2312(7) 0.055(3) Uani 1 d . . .
H38 H 0.7173 0.7419 0.2520 0.066 Uiso 1 calc R . .
C39 C 0.5833(11) 0.6773(9) 0.1754(7) 0.058(3) Uani 1 d . . .
H39 H 0.5746 0.7347 0.1579 0.069 Uiso 1 calc R . .
C40 C 0.5115(9) 0.5904(8) 0.1454(6) 0.046(3) Uani 1 d . . .
H40 H 0.4528 0.5889 0.1081 0.055 Uiso 1 calc R . .
C41 C 0.5025(9) 0.3018(8) 0.0601(5) 0.039(2) Uani 1 d . . .
C42 C 0.5978(8) 0.3359(8) 0.0333(6) 0.040(2) Uani 1 d . . .
H42 H 0.6276 0.4048 0.0530 0.048 Uiso 1 calc R . .
C43 C 0.6487(10) 0.2703(9) -0.0214(6) 0.056(3) Uani 1 d . . .
H43 H 0.7123 0.2950 -0.0387 0.067 Uiso 1 calc R . .
C44 C 0.6067(13) 0.1686(9) -0.0509(7) 0.067(4) Uani 1 d . . .
H44 H 0.6416 0.1241 -0.0881 0.080 Uiso 1 calc R . .
C45 C 0.5149(12) 0.1331(10) -0.0259(7) 0.069(4) Uani 1 d . . .
H45 H 0.4864 0.0640 -0.0462 0.083 Uiso 1 calc R . .
C46 C 0.4628(11) 0.1968(9) 0.0288(6) 0.055(3) Uani 1 d . . .
H46 H 0.4000 0.1702 0.0457 0.066 Uiso 1 calc R . .
C47 C 0.3108(8) 0.4245(8) 0.0814(6) 0.039(2) Uani 1 d . . .
C48 C 0.2993(10) 0.3969(10) 0.0024(6) 0.056(3) Uani 1 d . . .
H48 H 0.3472 0.3516 -0.0245 0.067 Uiso 1 calc R . .
C49 C 0.2148(10) 0.4392(11) -0.0334(7) 0.062(3) Uani 1 d . . .
H49 H 0.2052 0.4207 -0.0852 0.074 Uiso 1 calc R . .
C50 C 0.1476(10) 0.5052(11) 0.0039(8) 0.065(4) Uani 1 d . . .
H50 H 0.0928 0.5335 -0.0217 0.078 Uiso 1 calc R . .
C51 C 0.1579(9) 0.5328(10) 0.0811(8) 0.064(4) Uani 1 d . . .
H51 H 0.1111 0.5798 0.1075 0.077 Uiso 1 calc R . .
C52 C 0.2400(9) 0.4885(9) 0.1179(7) 0.049(3) Uani 1 d . . .
H52 H 0.2454 0.5042 0.1695 0.058 Uiso 1 calc R . .
C53 C 0.1662(13) 0.8196(11) 0.2705(8) 0.074(4) Uani 1 d . . .
C54 C 0.0979(17) 0.9025(12) 0.2696(9) 0.095(5) Uani 1 d . . .
H54 H 0.1202 0.9512 0.2462 0.114 Uiso 1 calc R . .
C55 C 0.0037(18) 0.9116(15) 0.3011(11) 0.108(6) Uani 1 d . . .
H55 H -0.0378 0.9684 0.3009 0.130 Uiso 1 calc R . .
C56 C -0.0364(17) 0.8411(17) 0.3343(9) 0.107(6) Uani 1 d . . .
H56 H -0.1055 0.8478 0.3543 0.129 Uiso 1 calc R . .
C57 C 0.0247(17) 0.7649(16) 0.3371(10) 0.107(6) Uani 1 d . . .
H57 H 0.0018 0.7184 0.3621 0.128 Uiso 1 calc R . .
C58 C 0.1260(15) 0.7517(13) 0.3024(8) 0.087(5) Uani 1 d . . .
H58 H 0.1656 0.6936 0.3020 0.104 Uiso 1 calc R . .
C59 C 0.9105(16) 0.8567(16) 0.0557(11) 0.100(5) Uani 1 d . . .
C60 C 0.8793(19) 0.9159(16) 0.0130(11) 0.114(6) Uani 1 d . . .
H60 H 0.9094 0.9077 -0.0317 0.137 Uiso 1 calc R . .
C61 C 0.803(2) 0.9888(16) 0.0343(15) 0.136(8) Uani 1 d . . .
H61 H 0.7828 1.0296 0.0036 0.163 Uiso 1 calc R . .
C62 C 0.757(2) 1.003(2) 0.0979(18) 0.170(15) Uani 1 d . . .
H62 H 0.7029 1.0502 0.1108 0.204 Uiso 1 calc R . .
C63 C 0.793(3) 0.946(3) 0.1424(16) 0.189(18) Uani 1 d . . .
H63 H 0.7703 0.9601 0.1897 0.227 Uiso 1 calc R . .
C64 C 0.865(2) 0.866(2) 0.1177(13) 0.130(8) Uani 1 d . . .
H64 H 0.8792 0.8193 0.1451 0.156 Uiso 1 calc R . .
C65 C 0.2805(17) 0.8078(16) 0.2391(10) 0.132(8) Uani 1 d . . .
H65A H 0.2954 0.8625 0.2173 0.198 Uiso 1 calc R . .
H65B H 0.2776 0.7417 0.2018 0.198 Uiso 1 calc R . .
H65C H 0.3404 0.8116 0.2785 0.198 Uiso 1 calc R . .
C66 C 0.9964(19) 0.7770(17) 0.0369(13) 0.150(9) Uani 1 d . . .
H66A H 1.0255 0.7788 -0.0084 0.226 Uiso 1 calc R . .
H66B H 0.9601 0.7090 0.0306 0.226 Uiso 1 calc R . .
H66C H 1.0584 0.7923 0.0765 0.226 Uiso 1 calc R . .

loop_
_atom_site_aniso_label
_atom_site_aniso_U_11
_atom_site_aniso_U_22
_atom_site_aniso_U_33
_atom_site_aniso_U_23
_atom_site_aniso_U_13
_atom_site_aniso_U_12
Pt1 0.0298(2) 0.0289(2) 0.0286(2) 0.01387(16) 0.00697(16) 0.00368(15)
Pt2 0.0312(2) 0.0337(2) 0.0315(2) 0.01730(17) 0.00690(17) 0.00391(16)
Co 0.0417(8) 0.0346(7) 0.0415(8) 0.0172(6) 0.0129(6) 0.0094(6)
P1 0.0300(13) 0.0339(13) 0.0324(13) 0.0162(11) 0.0094(10) 0.0061(10)
P2 0.0278(12) 0.0325(13) 0.0306(13) 0.0123(10) 0.0065(10) 0.0046(10)
P3 0.0312(13) 0.0417(14) 0.0330(13) 0.0202(11) 0.0032(11) -0.0004(11)
C1 0.034(5) 0.040(6) 0.040(6) 0.017(5) 0.002(5) 0.011(4)
O1 0.043(5) 0.083(6) 0.057(5) 0.034(5) 0.005(4) 0.016(4)
C2 0.030(6) 0.045(6) 0.061(7) 0.029(5) 0.007(5) 0.004(5)
O2 0.045(5) 0.069(6) 0.092(7) 0.047(5) 0.021(4) 0.008(4)
C3 0.071(8) 0.050(7) 0.054(7) 0.021(6) 0.027(6) 0.018(6)
O3 0.100(8) 0.067(6) 0.109(8) 0.039(6) 0.027(6) 0.049(6)
C4 0.081(9) 0.036(6) 0.047(7) 0.013(5) 0.013(7) 0.016(6)
O4 0.077(7) 0.087(7) 0.084(7) 0.016(6) -0.021(6) -0.009(6)
C5 0.040(6) 0.027(5) 0.031(5) 0.016(4) 0.002(4) 0.007(4)
C6 0.047(6) 0.060(7) 0.036(6) 0.013(5) 0.014(5) 0.013(5)
C7 0.060(8) 0.053(7) 0.041(6) 0.008(5) 0.017(6) 0.022(6)
C8 0.088(10) 0.045(7) 0.036(6) 0.012(5) -0.008(6) 0.009(7)
C9 0.049(7) 0.041(6) 0.041(6) 0.009(5) -0.006(5) 0.001(5)
C10 0.037(6) 0.043(6) 0.046(6) 0.017(5) 0.012(5) 0.002(5)
C11 0.036(5) 0.040(6) 0.035(5) 0.022(5) 0.017(4) 0.008(4)
C12 0.043(6) 0.038(6) 0.050(6) 0.023(5) 0.008(5) 0.007(5)
C13 0.043(6) 0.068(8) 0.063(8) 0.047(7) -0.002(6) 0.000(6)
C14 0.049(7) 0.046(7) 0.106(11) 0.054(7) 0.028(7) 0.017(6)
C15 0.067(8) 0.041(6) 0.068(8) 0.029(6) 0.017(7) 0.006(6)
C16 0.055(7) 0.048(7) 0.057(7) 0.032(6) 0.012(6) 0.008(5)
C17 0.031(5) 0.031(5) 0.043(6) 0.010(4) 0.013(4) 0.000(4)
C18 0.042(6) 0.052(7) 0.043(6) 0.019(5) 0.010(5) -0.005(5)
C19 0.046(7) 0.063(8) 0.066(8) 0.029(6) 0.015(6) -0.008(6)
C20 0.043(7) 0.065(8) 0.065(8) 0.015(7) 0.012(6) -0.010(6)
C21 0.038(6) 0.078(9) 0.056(7) 0.022(7) -0.002(6) -0.003(6)
C22 0.046(7) 0.051(7) 0.061(8) 0.022(6) 0.011(6) 0.000(5)
C23 0.041(6) 0.038(6) 0.032(5) 0.009(4) 0.014(4) 0.000(5)
C24 0.036(6) 0.061(7) 0.046(6) 0.021(6) 0.008(5) 0.005(5)
C25 0.039(7) 0.124(13) 0.066(9) 0.048(9) 0.010(6) 0.028(8)
C26 0.043(8) 0.132(15) 0.082(11) 0.055(11) -0.001(7) 0.009(9)
C27 0.096(13) 0.130(15) 0.057(9) 0.023(10) -0.017(9) -0.049(11)
C28 0.049(7) 0.070(8) 0.063(8) 0.012(7) -0.024(6) -0.011(6)
C29 0.041(6) 0.029(5) 0.042(6) 0.017(4) -0.004(5) 0.005(4)
C30 0.048(6) 0.034(5) 0.043(6) 0.018(5) 0.006(5) 0.006(5)
C31 0.069(8) 0.047(7) 0.047(7) 0.020(6) 0.004(6) 0.011(6)
C32 0.052(7) 0.036(6) 0.071(8) 0.010(6) -0.007(6) 0.004(5)
C33 0.046(7) 0.045(7) 0.090(10) 0.021(7) -0.006(7) -0.012(6)
C34 0.036(6) 0.035(6) 0.079(9) 0.011(6) -0.005(6) 0.002(5)
C35 0.035(5) 0.037(5) 0.032(5) 0.016(4) -0.005(4) -0.008(4)
C36 0.048(6) 0.045(6) 0.044(6) 0.016(5) -0.002(5) -0.001(5)
C37 0.056(7) 0.064(8) 0.046(7) 0.016(6) -0.014(6) -0.005(6)
C38 0.053(7) 0.043(6) 0.061(8) 0.006(6) 0.007(6) -0.011(5)
C39 0.070(8) 0.041(6) 0.066(8) 0.028(6) 0.004(7) -0.004(6)
C40 0.053(7) 0.045(6) 0.039(6) 0.020(5) -0.009(5) -0.006(5)
C41 0.050(6) 0.052(6) 0.022(5) 0.019(5) 0.007(4) 0.001(5)
C42 0.029(5) 0.048(6) 0.046(6) 0.018(5) 0.008(5) -0.002(4)
C43 0.052(7) 0.069(8) 0.060(8) 0.033(7) 0.029(6) 0.011(6)
C44 0.110(12) 0.046(7) 0.051(7) 0.014(6) 0.029(8) 0.023(7)
C45 0.101(11) 0.046(7) 0.057(8) 0.008(6) 0.020(8) -0.012(7)
C46 0.067(8) 0.053(7) 0.039(6) 0.006(5) 0.013(6) -0.015(6)
C47 0.027(5) 0.051(6) 0.049(6) 0.030(5) 0.005(5) 0.000(5)
C48 0.052(7) 0.071(8) 0.051(7) 0.036(6) -0.012(6) -0.009(6)
C49 0.042(7) 0.100(10) 0.055(8) 0.046(7) -0.013(6) 0.007(7)
C50 0.033(6) 0.102(11) 0.082(10) 0.065(9) -0.002(6) -0.001(7)
C51 0.034(6) 0.076(9) 0.102(11) 0.056(8) 0.010(6) 0.010(6)
C52 0.036(6) 0.064(7) 0.063(7) 0.043(6) 0.011(5) 0.010(5)
C53 0.089(11) 0.056(8) 0.077(10) 0.021(7) 0.003(8) -0.003(7)
C54 0.131(16) 0.060(10) 0.103(13) 0.036(9) 0.031(12) 0.005(10)
C55 0.115(16) 0.095(14) 0.104(15) 0.016(11) -0.007(12) 0.036(12)
C56 0.114(16) 0.145(19) 0.067(11) 0.043(12) 0.010(10) -0.010(14)
C57 0.109(15) 0.118(15) 0.117(15) 0.064(13) 0.024(12) 0.027(12)
C58 0.102(13) 0.097(12) 0.080(11) 0.054(9) 0.010(9) 0.015(10)
C59 0.090(13) 0.112(15) 0.095(14) 0.029(12) 0.018(11) -0.013(11)
C60 0.148(19) 0.099(15) 0.091(14) 0.029(12) -0.003(13) -0.006(13)
C61 0.13(2) 0.077(13) 0.18(3) 0.016(15) -0.002(17) 0.001(13)
C62 0.084(16) 0.18(3) 0.17(3) -0.07(2) 0.047(19) -0.032(17)
C63 0.16(3) 0.30(5) 0.11(2) 0.05(3) 0.03(2) -0.04(3)
C64 0.112(17) 0.17(2) 0.114(18) 0.043(16) 0.036(14) 0.014(15)
C65 0.154(19) 0.146(18) 0.113(15) 0.048(13) 0.071(14) -0.004(15)
C66 0.15(2) 0.15(2) 0.17(2) 0.056(17) 0.049(17) 0.022(17)

loop_
_atom_type_symbol
_atom_type_description
_atom_type_scat_dispersion_real
_atom_type_scat_dispersion_imag
_atom_type_scat_source
C C 0.0033 0.0016 'International Tables Vol C Tables 4.2.6.8 and 6.1.1.4'
H H 0.0000 0.0000 'International Tables Vol C Tables 4.2.6.8 and 6.1.1.4'
P P 0.1023 0.0942 'International Tables Vol C Tables 4.2.6.8 and 6.1.1.4'
O O 0.0106 0.0060 'International Tables Vol C Tables 4.2.6.8 and 6.1.1.4'
Pt Pt -1.7033 8.3905 'International Tables Vol C Tables 4.2.6.8 and 6.1.1.4'
Co Co 0.3494 0.9721 'International Tables Vol C Tables 4.2.6.8 and 6.1.1.4'

loop_
_geom_angle_atom_site_label_1
_geom_angle_atom_site_label_2
_geom_angle_atom_site_label_3
_geom_angle
_geom_angle_site_symmetry_1
_geom_angle_site_symmetry_3
_geom_angle_publ_flag
C1 Pt1 P1 97.8(3) . . ?
C1 Pt1 P2 140.9(3) . . ?
P1 Pt1 P2 113.22(9) . . ?
C1 Pt1 Co 46.0(3) . . ?
P1 Pt1 Co 134.19(7) . . ?
P2 Pt1 Co 112.20(7) . . ?
C1 Pt1 Pt2 92.1(3) . . ?
P1 Pt1 Pt2 166.28(6) . . ?
P2 Pt1 Pt2 54.00(6) . . ?
Co Pt1 Pt2 59.28(4) . . ?
C2 Pt2 P3 95.4(3) . . ?
C2 Pt2 P2 149.1(3) . . ?
P3 Pt2 P2 112.66(9) . . ?
C2 Pt2 Co 45.6(3) . . ?
P3 Pt2 Co 135.05(7) . . ?
P2 Pt2 Co 111.34(7) . . ?
C2 Pt2 Pt1 97.0(3) . . ?
P3 Pt2 Pt1 166.65(7) . . ?
P2 Pt2 Pt1 54.14(6) . . ?
Co Pt2 Pt1 58.26(3) . . ?
C3 Co C4 104.4(5) . . ?
C3 Co C1 95.1(5) . . ?
C4 Co C1 125.0(5) . . ?
C3 Co C2 99.8(5) . . ?
C4 Co C2 118.4(5) . . ?
C1 Co C2 107.7(5) . . ?
C3 Co Pt1 143.1(4) . . ?
C4 Co Pt1 83.6(4) . . ?
C1 Co Pt1 53.7(3) . . ?
C2 Co Pt1 107.8(3) . . ?
C3 Co Pt2 152.5(4) . . ?
C4 Co Pt2 85.2(3) . . ?
C1 Co Pt2 100.3(3) . . ?
C2 Co Pt2 53.9(3) . . ?
Pt1 Co Pt2 62.46(4) . . ?
C11 P1 C17 102.6(4) . . ?
C11 P1 C5 103.2(4) . . ?
C17 P1 C5 105.8(4) . . ?
C11 P1 Pt1 115.1(3) . . ?
C17 P1 Pt1 116.6(3) . . ?
C5 P1 Pt1 112.2(3) . . ?
C29 P2 C23 104.7(4) . . ?
C29 P2 Pt2 119.8(3) . . ?
C23 P2 Pt2 121.9(3) . . ?
C29 P2 Pt1 113.7(3) . . ?
C23 P2 Pt1 123.1(3) . . ?
Pt2 P2 Pt1 71.86(7) . . ?
C41 P3 C47 104.0(5) . . ?
C41 P3 C35 104.6(5) . . ?
C47 P3 C35 101.5(4) . . ?
C41 P3 Pt2 114.5(3) . . ?
C47 P3 Pt2 116.8(3) . . ?
C35 P3 Pt2 113.9(3) . . ?
O1 C1 Co 145.5(8) . . ?
O1 C1 Pt1 134.0(8) . . ?
Co C1 Pt1 80.3(4) . . ?
O2 C2 Co 142.9(8) . . ?
O2 C2 Pt2 136.5(8) . . ?
Co C2 Pt2 80.6(4) . . ?
O3 C3 Co 177.9(11) . . ?
O4 C4 Co 179.2(11) . . ?
C6 C5 C10 119.5(9) . . ?
C6 C5 P1 122.9(8) . . ?
C10 C5 P1 117.6(7) . . ?
C5 C6 C7 119.5(10) . . ?
C8 C7 C6 120.1(10) . . ?
C9 C8 C7 119.5(11) . . ?
C8 C9 C10 120.8(11) . . ?
C9 C10 C5 120.6(9) . . ?
C12 C11 C16 117.2(9) . . ?
C12 C11 P1 125.1(7) . . ?
C16 C11 P1 117.7(7) . . ?
C11 C12 C13 120.7(10) . . ?
C14 C13 C12 120.2(11) . . ?
C13 C14 C15 121.0(10) . . ?
C16 C15 C14 119.3(11) . . ?
C15 C16 C11 121.6(11) . . ?
C22 C17 C18 117.6(9) . . ?
C22 C17 P1 120.4(8) . . ?
C18 C17 P1 122.0(8) . . ?
C19 C18 C17 120.9(10) . . ?
C18 C19 C20 121.1(11) . . ?
C19 C20 C21 118.3(11) . . ?
C22 C21 C20 120.2(12) . . ?
C17 C22 C21 121.7(11) . . ?
C24 C23 C28 119.1(10) . . ?
C24 C23 P2 124.4(8) . . ?
C28 C23 P2 116.5(8) . . ?
C23 C24 C25 121.3(12) . . ?
C26 C25 C24 119.1(14) . . ?
C25 C26 C27 120.7(14) . . ?
C28 C27 C26 120.8(15) . . ?
C27 C28 C23 118.8(14) . . ?
C34 C29 C30 118.1(10) . . ?
C34 C29 P2 121.3(8) . . ?
C30 C29 P2 120.3(8) . . ?
C31 C30 C29 121.7(10) . . ?
C32 C31 C30 119.7(11) . . ?
C33 C32 C31 120.1(11) . . ?
C32 C33 C34 120.6(11) . . ?
C29 C34 C33 119.7(11) . . ?
C36 C35 C40 119.4(9) . . ?
C36 C35 P3 117.4(7) . . ?
C40 C35 P3 123.2(7) . . ?
C35 C36 C37 118.9(10) . . ?
C38 C37 C36 120.8(11) . . ?
C37 C38 C39 119.9(11) . . ?
C40 C39 C38 120.6(11) . . ?
C39 C40 C35 120.4(10) . . ?
C42 C41 C46 116.5(10) . . ?
C42 C41 P3 124.7(8) . . ?
C46 C41 P3 118.8(8) . . ?
C43 C42 C41 121.3(10) . . ?
C44 C43 C42 120.3(11) . . ?
C45 C44 C43 119.7(11) . . ?
C44 C45 C46 121.1(12) . . ?
C45 C46 C41 121.0(11) . . ?
C52 C47 C48 119.2(10) . . ?
C52 C47 P3 120.6(8) . . ?
C48 C47 P3 120.0(8) . . ?
C49 C48 C47 118.2(12) . . ?
C50 C49 C48 121.7(12) . . ?
C49 C50 C51 120.7(11) . . ?
C50 C51 C52 118.4(12) . . ?
C47 C52 C51 121.8(12) . . ?
C58 C53 C54 115.7(15) . . ?
C58 C53 C65 120.6(15) . . ?
C54 C53 C65 123.7(15) . . ?
C55 C54 C53 120.8(16) . . ?
C54 C55 C56 122.8(18) . . ?
C57 C56 C55 118(2) . . ?
C56 C57 C58 120.5(18) . . ?
C53 C58 C57 121.9(16) . . ?
C64 C59 C60 120(2) . . ?
C64 C59 C66 117(2) . . ?
C60 C59 C66 123(2) . . ?
C59 C60 C61 121(2) . . ?
C62 C61 C60 122(3) . . ?
C61 C62 C63 117(3) . . ?
C62 C63 C64 120(3) . . ?
C59 C64 C63 120(3) . . ?

loop_
_geom_bond_atom_site_label_1
_geom_bond_atom_site_label_2
_geom_bond_distance
_geom_bond_site_symmetry_2
_geom_bond_publ_flag
Pt1 C1 2.083(9) . ?
Pt1 P1 2.252(2) . ?
Pt1 P2 2.265(2) . ?
Pt1 Co 2.5468(15) . ?
Pt1 Pt2 2.6553(11) . ?
Pt2 C2 2.107(10) . ?
Pt2 P3 2.253(2) . ?
Pt2 P2 2.261(2) . ?
Pt2 Co 2.5743(16) . ?
Co C3 1.752(12) . ?
Co C4 1.818(14) . ?
Co C1 1.858(10) . ?
Co C2 1.864(10) . ?
P1 C11 1.812(9) . ?
P1 C17 1.823(9) . ?
P1 C5 1.825(9) . ?
P2 C29 1.813(10) . ?
P2 C23 1.831(10) . ?
P3 C41 1.797(10) . ?
P3 C47 1.837(10) . ?
P3 C35 1.844(9) . ?
C1 O1 1.149(11) . ?
C2 O2 1.145(11) . ?
C3 O3 1.136(13) . ?
C4 O4 1.143(14) . ?
C5 C6 1.380(13) . ?
C5 C10 1.381(13) . ?
C6 C7 1.399(15) . ?
C7 C8 1.385(17) . ?
C8 C9 1.365(15) . ?
C9 C10 1.369(14) . ?
C11 C12 1.370(13) . ?
C11 C16 1.408(14) . ?
C12 C13 1.393(13) . ?
C13 C14 1.344(16) . ?
C14 C15 1.367(16) . ?
C15 C16 1.363(14) . ?
C17 C22 1.362(14) . ?
C17 C18 1.385(13) . ?
C18 C19 1.357(14) . ?
C19 C20 1.373(16) . ?
C20 C21 1.376(16) . ?
C21 C22 1.368(15) . ?
C23 C24 1.337(14) . ?
C23 C28 1.403(15) . ?
C24 C25 1.391(16) . ?
C25 C26 1.34(2) . ?
C26 C27 1.37(2) . ?
C27 C28 1.358(19) . ?
C29 C34 1.365(14) . ?
C29 C30 1.372(13) . ?
C30 C31 1.353(14) . ?
C31 C32 1.353(16) . ?
C32 C33 1.348(16) . ?
C33 C34 1.381(15) . ?
C35 C36 1.377(13) . ?
C35 C40 1.397(13) . ?
C36 C37 1.393(15) . ?
C37 C38 1.361(16) . ?
C38 C39 1.370(16) . ?
C39 C40 1.352(15) . ?
C41 C42 1.387(13) . ?
C41 C46 1.402(14) . ?
C42 C43 1.368(14) . ?
C43 C44 1.367(16) . ?
C44 C45 1.343(17) . ?
C45 C46 1.362(16) . ?
C47 C52 1.330(14) . ?
C47 C48 1.421(14) . ?
C48 C49 1.386(15) . ?
C49 C50 1.321(17) . ?
C50 C51 1.387(17) . ?
C51 C52 1.392(14) . ?
C53 C58 1.324(18) . ?
C53 C54 1.41(2) . ?
C53 C65 1.52(2) . ?
C54 C55 1.31(2) . ?
C55 C56 1.37(2) . ?
C56 C57 1.29(2) . ?
C57 C58 1.42(2) . ?
C59 C64 1.32(2) . ?
C59 C60 1.33(2) . ?
C59 C66 1.51(2) . ?
C60 C61 1.37(3) . ?
C61 C62 1.34(3) . ?
C62 C63 1.34(4) . ?
C63 C64 1.41(4) . ?
